data_7152327
loop_
_publ_author_name
'Martins, Nelson'
'Mateus, Nuno'
'Vinci, Daniele'
'Saidi, Ourida'
'Brigas, Amadeu'
'Bacsa, John'
'Xiao, Jianliang'

_publ_section_title
;
 Another side of the oxazaphospholidine oxide chiral ortho-directing group
;
_journal_issue 20
_journal_name_full 'Organic &amp; Biomolecular Chemistry'
_journal_page_first 4036
_journal_paper_doi 10.1039/c2ob25187f
_journal_volume 10
_journal_year 2012
_chemical_absolute_configuration unk
_chemical_formula_moiety 'C20 H22 Fe N O2 P'
_chemical_formula_sum 'C20 H22 Fe N O2 P'
_chemical_formula_weight 395.21
_chemical_name_common CMN82ff
_chemical_name_systematic
;
?
;
_space_group_IT_number 19
_space_group_name_Hall 'P 2ac 2ab'
_space_group_name_H-M_alt 'P 21 21 21'
_symmetry_cell_setting orthorhombic
_symmetry_space_group_name_Hall 'P 2ac 2ab'
_symmetry_space_group_name_H-M 'P 21 21 21'
_atom_sites_solution_hydrogens geom
_atom_sites_solution_primary direct
_atom_sites_solution_secondary difmap
_audit_creation_date 2011-11-17
_audit_creation_method
;
Olex2 1.1-alpha
(compiled Nov 1 2011 20:42:30, GUI svn.r3906)
;
_audit_update_record
;
2007-08-06 # Formatted by publCIF
;
_cell_angle_alpha 90.00
_cell_angle_beta 90.00
_cell_angle_gamma 90.00
_cell_formula_units_Z 4
_cell_length_a 10.1623(9)
_cell_length_b 12.0052(10)
_cell_length_c 14.5445(13)
_cell_measurement_reflns_used 4783
_cell_measurement_temperature 110(2)
_cell_measurement_theta_max 25.8
_cell_measurement_theta_min 2.45
_cell_volume 1774.4(3)
_computing_cell_refinement 'SAINT v6.45a (Bruker, 2005)'
_computing_data_collection 'SMART v.5.632 (Bruker, 2005)'
_computing_data_reduction 'SAINT v6.45a (Bruker, 2005)'
_computing_molecular_graphics
;
O. V. Dolomanov, L. J. Bourhis, R. J. Gildea, J. A. K. Howard and H. Puschmann,
OLEX2: a complete structure solution, refinement and analysis program.
J. Appl. Cryst. (2009). 42, 339-341.
;
_computing_publication_material
;
O. V. Dolomanov, L. J. Bourhis, R. J. Gildea, J. A. K. Howard and H. Puschmann,
OLEX2: a complete structure solution, refinement and analysis program.
J. Appl. Cryst. (2009). 42, 339-341.
;
_computing_structure_refinement
;
XL, G.M. Sheldrick, Acta Cryst.
(2008). A64, 112-122
;
_computing_structure_solution 'SHELXS-97 (Sheldrick, 1990)'
_diffrn_ambient_temperature 110(2)
_diffrn_measured_fraction_theta_full 0.966
_diffrn_measured_fraction_theta_max 0.966
_diffrn_measurement_device_type 'Bruker D8 diffractometer with APEX detector'
_diffrn_measurement_method '\w scans with a narrow frame width'
_diffrn_radiation_monochromator graphite
_diffrn_radiation_type MoK\a
_diffrn_radiation_wavelength 0.71073
_diffrn_reflns_av_R_equivalents 0.0217
_diffrn_reflns_av_unetI/netI 0.0293
_diffrn_reflns_limit_h_max 13
_diffrn_reflns_limit_h_min -13
_diffrn_reflns_limit_k_max 15
_diffrn_reflns_limit_k_min -14
_diffrn_reflns_limit_l_max 19
_diffrn_reflns_limit_l_min -18
_diffrn_reflns_number 15283
_diffrn_reflns_theta_full 28.34
_diffrn_reflns_theta_max 28.34
_diffrn_reflns_theta_min 2.20
_diffrn_source 'fine-focus sealed tube'
_diffrn_standards_decay_% 0
_exptl_absorpt_coefficient_mu 0.953
_exptl_absorpt_correction_T_max 0.7017
_exptl_absorpt_correction_T_min 0.5986
_exptl_absorpt_correction_type multi-scan
_exptl_absorpt_process_details 'SADABS V2007-2 (Bruker, 2007)'
_exptl_crystal_colour orange
_exptl_crystal_density_diffrn 1.479
_exptl_crystal_density_method 'not measured'
_exptl_crystal_description prism
_exptl_crystal_F_000 824
_exptl_crystal_size_max 0.60
_exptl_crystal_size_mid 0.50
_exptl_crystal_size_min 0.40
_refine_diff_density_max 0.340
_refine_diff_density_min -0.254
_refine_diff_density_rms 0.051
_refine_ls_abs_structure_details 'Flack H D (1983), Acta Cryst. A39, 876-881'
_refine_ls_abs_structure_Flack 0.013(9)
_refine_ls_extinction_method none
_refine_ls_goodness_of_fit_ref 1.036
_refine_ls_hydrogen_treatment mixed
_refine_ls_matrix_type full
_refine_ls_number_parameters 314
_refine_ls_number_reflns 4163
_refine_ls_number_restraints 64
_refine_ls_restrained_S_all 1.031
_refine_ls_R_factor_all 0.0242
_refine_ls_R_factor_gt 0.0232
_refine_ls_shift/su_max 0.000
_refine_ls_shift/su_mean 0.000
_refine_ls_structure_factor_coef Fsqd
_refine_ls_weighting_details 'calc w=1/[\s^2^(Fo^2^)+(0.0364P)^2^+0.0000P] where P=(Fo^2^+2Fc^2^)/3'
_refine_ls_weighting_scheme calc
_refine_ls_wR_factor_gt 0.0568
_refine_ls_wR_factor_ref 0.0570
_reflns_number_gt 4031
_reflns_number_total 4163
_reflns_threshold_expression >2sigma(I)
_cod_data_source_file c2ob25187f.txt
_cod_data_source_block cmn82f
_cod_database_code 7152327

loop_
_space_group_symop_id
_space_group_symop_operation_xyz
1 'x, y, z'
2 '-x+1/2, -y, z+1/2'
3 'x+1/2, -y+1/2, -z'
4 '-x, y+1/2, -z+1/2'

loop_
_atom_site_label
_atom_site_type_symbol
_atom_site_fract_x
_atom_site_fract_y
_atom_site_fract_z
_atom_site_U_iso_or_equiv
_atom_site_adp_type
_atom_site_occupancy
_atom_site_symmetry_multiplicity
_atom_site_calc_flag
_atom_site_refinement_flags
Fe Fe 0.83098(2) 0.390446(17) 0.209601(14) 0.01445(6) Uani 1 1 d .
P2 P 0.57660(4) 0.36568(3) 0.05761(3) 0.01360(9) Uani 1 1 d .
O1 O 0.49069(10) 0.45661(9) 0.00290(7) 0.0159(2) Uani 1 1 d .
C18 C 0.68089(15) 0.50329(13) 0.20178(11) 0.0185(3) Uani 1 1 d D
C4 C 0.33266(15) 0.38820(12) 0.10989(9) 0.0145(3) Uani 1 1 d D
C19 C 0.95433(17) 0.25591(14) 0.19969(12) 0.0218(3) Uani 1 1 d D
C15 C 0.82847(17) 0.46630(13) 0.08433(10) 0.0184(3) Uani 1 1 d D
O2 O 0.63719(11) 0.27741(9) 0.00114(8) 0.0205(2) Uani 1 1 d .
C14 C 0.69600(15) 0.44577(13) 0.11607(10) 0.0153(3) Uani 1 1 d .
C6 C 0.26719(16) 0.52355(14) -0.02063(10) 0.0156(3) Uani 1 1 d .
C17 C 0.80100(16) 0.55861(14) 0.22191(12) 0.0221(3) Uani 1 1 d D
C23 C 0.82411(17) 0.22036(13) 0.22057(11) 0.0199(3) Uani 1 1 d D
C7 C 0.13517(16) 0.50337(14) -0.04123(11) 0.0192(3) Uani 1 1 d D
C5 C 0.35047(14) 0.42753(13) 0.00933(10) 0.0149(3) Uani 1 1 d D
C13 C 0.30928(16) 0.48096(14) 0.17851(11) 0.0186(3) Uani 1 1 d D
N3 N 0.45694(12) 0.32860(11) 0.12802(9) 0.0154(3) Uani 1 1 d .
C10 C 0.23316(18) 0.71801(14) -0.05463(12) 0.0233(4) Uani 1 1 d D
C16 C 0.89150(16) 0.53591(14) 0.14955(13) 0.0216(4) Uani 1 1 d D
C11 C 0.31530(16) 0.63143(14) -0.02742(10) 0.0184(3) Uani 1 1 d D
C20 C 0.99571(16) 0.32739(15) 0.27145(12) 0.0230(4) Uani 1 1 d D
C8 C 0.05351(16) 0.58979(16) -0.06850(11) 0.0234(4) Uani 1 1 d D
C21 C 0.89101(18) 0.33704(15) 0.33634(11) 0.0239(4) Uani 1 1 d D
C12 C 0.45159(18) 0.22386(15) 0.17669(12) 0.0219(4) Uani 1 1 d D
C22 C 0.78546(17) 0.27079(14) 0.30453(11) 0.0214(3) Uani 1 1 d D
C9 C 0.10246(18) 0.69742(15) -0.07497(11) 0.0233(4) Uani 1 1 d D
H5 H 0.3331(16) 0.3654(10) -0.0325(9) 0.009(4) Uiso 1 1 d D
H19 H 1.0081(15) 0.2386(16) 0.1502(9) 0.023(5) Uiso 1 1 d D
H21 H 0.8910(19) 0.3802(13) 0.3899(9) 0.020(5) Uiso 1 1 d D
H18 H 0.6020(11) 0.5028(14) 0.2345(10) 0.014(4) Uiso 1 1 d D
H17 H 0.8130(18) 0.5958(13) 0.2780(8) 0.020(5) Uiso 1 1 d D
H11 H 0.4039(10) 0.6439(14) -0.0156(11) 0.013(4) Uiso 1 1 d D
H16 H 0.9751(12) 0.5656(16) 0.1415(13) 0.033(6) Uiso 1 1 d D
H13A H 0.3784(14) 0.5372(11) 0.1726(11) 0.015(4) Uiso 1 1 d D
H22 H 0.7026(12) 0.2639(18) 0.3308(12) 0.029(5) Uiso 1 1 d D
H12B H 0.4041(16) 0.2328(15) 0.2343(8) 0.016(4) Uiso 1 1 d D
H12A H 0.5373(12) 0.1917(16) 0.1900(13) 0.033(6) Uiso 1 1 d D
H12C H 0.411(2) 0.1649(14) 0.1400(13) 0.043(6) Uiso 1 1 d D
H13C H 0.2234(19) 0.5155(16) 0.1697(12) 0.019(5) Uiso 1 1 d .
H15 H 0.8595(16) 0.4407(13) 0.0286(8) 0.013(4) Uiso 1 1 d D
H4 H 0.2586(12) 0.3368(11) 0.1149(11) 0.005(4) Uiso 1 1 d D
H13B H 0.311(2) 0.4578(17) 0.2431(8) 0.036(6) Uiso 1 1 d D
H20 H 1.0741(13) 0.3649(15) 0.2780(13) 0.029(5) Uiso 1 1 d D
H8 H -0.0331(11) 0.5728(16) -0.0812(13) 0.027(5) Uiso 1 1 d D
H7 H 0.109(2) 0.4304(10) -0.0418(15) 0.045(7) Uiso 1 1 d D
H9 H 0.0482(17) 0.7554(13) -0.0904(12) 0.028(5) Uiso 1 1 d D
H10 H 0.2646(19) 0.7893(10) -0.0621(13) 0.027(5) Uiso 1 1 d D
H23 H 0.7679(17) 0.1783(15) 0.1848(12) 0.028(5) Uiso 1 1 d D

loop_
_atom_site_aniso_label
_atom_site_aniso_U_11
_atom_site_aniso_U_22
_atom_site_aniso_U_33
_atom_site_aniso_U_23
_atom_site_aniso_U_13
_atom_site_aniso_U_12
Fe 0.01310(10) 0.01471(11) 0.01553(10) 0.00028(8) -0.00050(8) 0.00027(8)
P2 0.01229(17) 0.0134(2) 0.01515(17) -0.00002(15) 0.00038(14) 0.00087(14)
O1 0.0103(5) 0.0195(6) 0.0178(5) 0.0040(4) 0.0003(4) 0.0007(4)
C18 0.0152(7) 0.0155(7) 0.0248(7) -0.0032(6) -0.0013(7) 0.0030(6)
C4 0.0121(6) 0.0151(7) 0.0164(6) 0.0008(6) 0.0006(5) 0.0007(6)
C19 0.0227(8) 0.0215(8) 0.0212(8) 0.0044(7) -0.0019(7) 0.0090(6)
C15 0.0150(7) 0.0188(8) 0.0213(7) 0.0069(6) 0.0010(6) 0.0018(6)
O2 0.0196(6) 0.0200(6) 0.0217(5) -0.0055(5) 0.0000(5) 0.0040(4)
C14 0.0143(8) 0.0117(7) 0.0198(7) 0.0015(6) -0.0006(6) 0.0011(5)
C6 0.0166(7) 0.0176(8) 0.0125(7) -0.0006(6) 0.0012(6) 0.0014(6)
C17 0.0192(8) 0.0156(8) 0.0316(9) -0.0036(7) -0.0042(7) -0.0001(6)
C23 0.0253(8) 0.0136(7) 0.0210(8) 0.0028(6) -0.0043(7) 0.0023(6)
C7 0.0174(8) 0.0194(8) 0.0208(8) 0.0021(6) -0.0006(6) -0.0017(6)
C5 0.0102(7) 0.0182(7) 0.0163(7) -0.0011(6) -0.0008(5) -0.0001(6)
C13 0.0169(8) 0.0211(8) 0.0177(7) -0.0020(6) 0.0004(6) 0.0014(6)
N3 0.0130(6) 0.0147(7) 0.0185(6) 0.0020(5) 0.0002(5) -0.0001(5)
C10 0.0312(9) 0.0169(9) 0.0218(8) 0.0030(7) 0.0056(7) 0.0004(7)
C16 0.0150(8) 0.0179(8) 0.0318(9) 0.0071(7) -0.0028(7) -0.0024(6)
C11 0.0180(8) 0.0190(8) 0.0182(7) 0.0000(6) 0.0027(6) -0.0029(6)
C20 0.0184(8) 0.0256(9) 0.0249(8) 0.0064(7) -0.0076(6) 0.0017(7)
C8 0.0160(8) 0.0327(10) 0.0217(8) 0.0036(7) 0.0010(6) 0.0036(7)
C21 0.0314(9) 0.0238(9) 0.0167(8) 0.0021(7) -0.0049(7) 0.0002(7)
C12 0.0227(9) 0.0189(9) 0.0240(8) 0.0056(7) 0.0036(7) 0.0014(6)
C22 0.0250(8) 0.0213(8) 0.0180(8) 0.0054(7) 0.0014(6) -0.0004(6)
C9 0.0269(9) 0.0253(9) 0.0176(8) 0.0063(7) 0.0054(6) 0.0116(7)

loop_
_atom_type_symbol
_atom_type_description
_atom_type_scat_dispersion_real
_atom_type_scat_dispersion_imag
_atom_type_scat_source
C C 0.0033 0.0016 'International Tables Vol C Tables 4.2.6.8 and 6.1.1.4'
H H 0.0000 0.0000 'International Tables Vol C Tables 4.2.6.8 and 6.1.1.4'
N N 0.0061 0.0033 'International Tables Vol C Tables 4.2.6.8 and 6.1.1.4'
O O 0.0106 0.0060 'International Tables Vol C Tables 4.2.6.8 and 6.1.1.4'
P P 0.1023 0.0942 'International Tables Vol C Tables 4.2.6.8 and 6.1.1.4'
Fe Fe 0.3463 0.8444 'International Tables Vol C Tables 4.2.6.8 and 6.1.1.4'

loop_
_geom_angle_atom_site_label_1
_geom_angle_atom_site_label_2
_geom_angle_atom_site_label_3
_geom_angle
C18 Fe C19 167.20(7)
C18 Fe C17 40.61(6)
C18 Fe C23 129.76(7)
C18 Fe C16 68.59(7)
C18 Fe C20 151.73(7)
C18 Fe C21 118.74(7)
C18 Fe C22 109.54(7)
C15 Fe C18 69.17(7)
C15 Fe C19 107.28(7)
C15 Fe C14 41.47(6)
C15 Fe C17 68.65(7)
C15 Fe C23 120.97(6)
C15 Fe C16 40.61(7)
C15 Fe C20 124.68(7)
C15 Fe C21 161.85(7)
C15 Fe C22 156.19(7)
C14 Fe C18 41.07(6)
C14 Fe C19 128.32(6)
C14 Fe C17 68.78(6)
C14 Fe C23 110.67(6)
C14 Fe C16 68.92(6)
C14 Fe C20 164.29(6)
C14 Fe C21 154.50(7)
C14 Fe C22 121.73(7)
C17 Fe C19 150.84(7)
C17 Fe C23 165.84(7)
C23 Fe C19 40.64(7)
C16 Fe C19 117.29(7)
C16 Fe C17 40.68(7)
C16 Fe C23 153.31(7)
C20 Fe C19 40.43(7)
C20 Fe C17 116.60(7)
C20 Fe C23 67.97(7)
C20 Fe C16 104.92(7)
C21 Fe C19 68.52(7)
C21 Fe C17 105.93(7)
C21 Fe C23 68.13(7)
C21 Fe C16 124.23(7)
C21 Fe C20 40.83(7)
C21 Fe C22 40.43(7)
C22 Fe C19 68.43(7)
C22 Fe C17 126.81(7)
C22 Fe C23 40.53(7)
C22 Fe C16 162.76(7)
C22 Fe C20 68.18(7)
O1 P2 C14 103.98(7)
O1 P2 N3 95.16(6)
O2 P2 O1 116.01(7)
O2 P2 C14 111.86(7)
O2 P2 N3 117.33(7)
N3 P2 C14 110.74(7)
C5 O1 P2 109.48(9)
Fe C18 H18 127.6(10)
C14 C18 Fe 69.45(9)
C14 C18 H18 122.2(11)
C17 C18 Fe 69.94(9)
C17 C18 C14 108.21(14)
C17 C18 H18 129.6(11)
C5 C4 H4 110.7(9)
C13 C4 C5 114.64(13)
C13 C4 H4 107.1(9)
N3 C4 C5 102.52(11)
N3 C4 C13 111.91(12)
N3 C4 H4 109.9(10)
Fe C19 H19 126.3(12)
C23 C19 Fe 69.67(9)
C23 C19 H19 130.3(12)
C20 C19 Fe 69.64(10)
C20 C19 C23 107.50(15)
C20 C19 H19 122.2(12)
Fe C15 H15 129.2(11)
C14 C15 Fe 69.48(8)
C14 C15 H15 122.9(11)
C16 C15 Fe 70.08(9)
C16 C15 C14 107.93(14)
C16 C15 H15 129.0(11)
P2 C14 Fe 127.21(8)
C18 C14 Fe 69.48(9)
C18 C14 P2 127.40(12)
C18 C14 C15 107.20(13)
C15 C14 Fe 69.05(8)
C15 C14 P2 125.40(12)
C7 C6 C5 118.22(14)
C11 C6 C7 119.03(15)
C11 C6 C5 122.74(14)
Fe C17 H17 121.7(11)
C18 C17 Fe 69.46(9)
C18 C17 C16 108.26(15)
C18 C17 H17 120.9(11)
C16 C17 Fe 69.57(10)
C16 C17 H17 130.6(12)
Fe C23 H23 121.5(13)
C19 C23 Fe 69.69(9)
C19 C23 H23 128.2(13)
C22 C23 Fe 69.58(9)
C22 C23 C19 108.25(15)
C22 C23 H23 123.2(13)
C6 C7 H7 116.8(15)
C8 C7 C6 120.45(16)
C8 C7 H7 122.5(15)
O1 C5 C4 104.24(11)
O1 C5 C6 110.31(12)
O1 C5 H5 108.5(10)
C4 C5 H5 109.5(9)
C6 C5 C4 116.39(13)
C6 C5 H5 107.7(10)
C4 C13 H13A 109.7(10)
C4 C13 H13C 111.5(11)
C4 C13 H13B 114.8(13)
H13A C13 H13C 109.8(15)
H13A C13 H13B 105.4(15)
H13C C13 H13B 105.4(16)
C4 N3 P2 112.90(10)
C12 N3 P2 124.51(11)
C12 N3 C4 118.53(13)
C11 C10 H10 121.4(13)
C9 C10 C11 120.26(16)
C9 C10 H10 118.3(13)
Fe C16 H16 131.0(13)
C15 C16 Fe 69.31(9)
C15 C16 C17 108.40(14)
C15 C16 H16 123.7(12)
C17 C16 Fe 69.75(10)
C17 C16 H16 127.6(12)
C6 C11 C10 120.41(15)
C6 C11 H11 118.6(11)
C10 C11 H11 121.0(11)
Fe C20 H20 125.0(12)
C19 C20 Fe 69.93(9)
C19 C20 C21 108.39(15)
C19 C20 H20 129.1(12)
C21 C20 Fe 69.55(9)
C21 C20 H20 122.5(12)
C7 C8 C9 120.11(16)
C7 C8 H8 117.6(13)
C9 C8 H8 122.3(13)
Fe C21 H21 125.3(11)
C20 C21 Fe 69.62(9)
C20 C21 H21 126.6(12)
C22 C21 Fe 69.81(10)
C22 C21 C20 107.68(15)
C22 C21 H21 125.8(12)
N3 C12 H12B 110.2(11)
N3 C12 H12A 114.2(12)
N3 C12 H12C 112.2(13)
H12B C12 H12A 108.4(16)
H12B C12 H12C 109.8(17)
H12A C12 H12C 101.6(18)
Fe C22 H22 123.1(13)
C23 C22 Fe 69.88(9)
C23 C22 H22 124.6(13)
C21 C22 Fe 69.76(10)
C21 C22 C23 108.17(15)
C21 C22 H22 127.1(13)
C10 C9 C8 119.74(16)
C10 C9 H9 119.7(13)
C8 C9 H9 120.5(13)

loop_
_geom_bond_atom_site_label_1
_geom_bond_atom_site_label_2
_geom_bond_distance
Fe C18 2.0432(16)
Fe C19 2.0496(16)
Fe C15 2.0371(15)
Fe C14 2.0429(15)
Fe C17 2.0495(16)
Fe C23 2.0494(16)
Fe C16 2.0472(17)
Fe C20 2.0457(16)
Fe C21 2.0448(17)
Fe C22 2.0454(16)
P2 O1 1.6085(11)
P2 O2 1.4753(11)
P2 C14 1.7663(16)
P2 N3 1.6509(13)
O1 C5 1.4701(18)
C18 C14 1.433(2)
C18 C17 1.420(2)
C18 H18 0.932(9)
C4 C5 1.548(2)
C4 C13 1.514(2)
C4 N3 1.4753(19)
C4 H4 0.976(9)
C19 C23 1.423(2)
C19 C20 1.415(2)
C19 H19 0.928(9)
C15 C14 1.444(2)
C15 C16 1.417(2)
C15 H15 0.922(9)
C6 C7 1.396(2)
C6 C5 1.495(2)
C6 C11 1.388(2)
C17 C16 1.424(2)
C17 H17 0.938(9)
C23 C22 1.418(2)
C23 H23 0.923(10)
C7 C8 1.386(2)
C7 H7 0.917(10)
C5 H5 0.979(9)
C13 H13A 0.979(9)
C13 H13C 0.975(19)
C13 H13B 0.980(9)
N3 C12 1.444(2)
C10 C11 1.391(2)
C10 C9 1.383(3)
C10 H10 0.920(10)
C16 H16 0.929(9)
C11 H11 0.929(9)
C20 C21 1.427(2)
C20 H20 0.920(10)
C8 C9 1.388(3)
C8 H8 0.922(10)
C21 C22 1.413(2)
C21 H21 0.936(9)
C12 H12B 0.972(9)
C12 H12A 0.972(9)
C12 H12C 0.979(9)
C22 H22 0.929(9)
C9 H9 0.916(10)

loop_
_geom_torsion_atom_site_label_1
_geom_torsion_atom_site_label_2
_geom_torsion_atom_site_label_3
_geom_torsion_atom_site_label_4
_geom_torsion
Fe C18 C14 P2 121.78(13)
Fe C18 C14 C15 -58.97(10)
Fe C18 C17 C16 58.93(12)
Fe C19 C23 C22 -59.09(11)
Fe C19 C20 C21 59.11(12)
Fe C15 C14 P2 -121.50(12)
Fe C15 C14 C18 59.24(11)
Fe C15 C16 C17 -58.97(12)
Fe C17 C16 C15 58.70(12)
Fe C23 C22 C21 -59.47(12)
Fe C20 C21 C22 59.68(12)
Fe C21 C22 C23 59.55(11)
P2 O1 C5 C4 40.66(13)
P2 O1 C5 C6 166.32(10)
O1 P2 C14 Fe 173.95(9)
O1 P2 C14 C18 82.43(15)
O1 P2 C14 C15 -96.68(14)
O1 P2 N3 C4 1.35(11)
O1 P2 N3 C12 158.22(13)
C18 Fe C19 C23 -45.9(4)
C18 Fe C19 C20 -164.5(3)
C18 Fe C15 C14 -38.03(9)
C18 Fe C15 C16 81.00(10)
C18 Fe C14 P2 -122.01(15)
C18 Fe C14 C15 118.77(13)
C18 Fe C17 C16 -119.77(14)
C18 Fe C23 C19 168.07(10)
C18 Fe C23 C22 -72.33(12)
C18 Fe C16 C15 -82.57(10)
C18 Fe C16 C17 37.36(10)
C18 Fe C20 C19 172.83(13)
C18 Fe C20 C21 53.19(18)
C18 Fe C21 C20 -154.38(10)
C18 Fe C21 C22 86.82(11)
C18 Fe C22 C23 128.99(10)
C18 Fe C22 C21 -111.73(10)
C18 C17 C16 Fe -58.86(12)
C18 C17 C16 C15 -0.16(19)
C19 Fe C18 C14 -37.7(4)
C19 Fe C18 C17 -157.2(3)
C19 Fe C15 C14 128.95(9)
C19 Fe C15 C16 -112.01(10)
C19 Fe C14 P2 48.04(14)
C19 Fe C14 C18 170.05(10)
C19 Fe C14 C15 -71.18(12)
C19 Fe C17 C18 169.86(13)
C19 Fe C17 C16 50.09(18)
C19 Fe C23 C22 119.61(14)
C19 Fe C16 C15 84.94(11)
C19 Fe C16 C17 -155.13(10)
C19 Fe C20 C21 -119.64(15)
C19 Fe C21 C20 37.28(10)
C19 Fe C21 C22 -81.53(11)
C19 Fe C22 C23 -37.51(10)
C19 Fe C22 C21 81.77(11)
C19 C23 C22 Fe 59.15(11)
C19 C23 C22 C21 -0.32(19)
C19 C20 C21 Fe -59.35(12)
C19 C20 C21 C22 0.33(19)
C15 Fe C18 C14 38.39(9)
C15 Fe C18 C17 -81.10(11)
C15 Fe C19 C23 -117.72(10)
C15 Fe C19 C20 123.62(10)
C15 Fe C14 P2 119.22(14)
C15 Fe C14 C18 -118.77(13)
C15 Fe C17 C18 82.50(11)
C15 Fe C17 C16 -37.27(10)
C15 Fe C23 C19 80.36(11)
C15 Fe C23 C22 -160.03(10)
C15 Fe C16 C17 119.93(14)
C15 Fe C20 C19 -75.22(12)
C15 Fe C20 C21 165.14(10)
C15 Fe C21 C20 -42.6(3)
C15 Fe C21 C22 -161.4(2)
C15 Fe C22 C23 46.5(2)
C15 Fe C22 C21 165.76(15)
O2 P2 O1 C5 98.36(10)
O2 P2 C14 Fe -60.12(12)
O2 P2 C14 C18 -151.64(13)
O2 P2 C14 C15 29.25(15)
O2 P2 N3 C4 -121.49(11)
O2 P2 N3 C12 35.38(15)
C14 Fe C18 C17 -119.48(14)
C14 Fe C19 C23 -76.69(12)
C14 Fe C19 C20 164.65(10)
C14 Fe C15 C16 119.04(14)
C14 Fe C17 C18 37.84(9)
C14 Fe C17 C16 -81.93(10)
C14 Fe C23 C19 125.32(10)
C14 Fe C23 C22 -115.08(10)
C14 Fe C16 C15 -38.35(9)
C14 Fe C16 C17 81.57(10)
C14 Fe C20 C19 -50.1(3)
C14 Fe C20 C21 -169.7(2)
C14 Fe C21 C20 173.57(14)
C14 Fe C21 C22 54.76(19)
C14 Fe C22 C23 85.14(11)
C14 Fe C22 C21 -155.58(10)
C14 P2 O1 C5 -138.39(10)
C14 P2 N3 C4 108.42(11)
C14 P2 N3 C12 -94.71(14)
C14 C18 C17 Fe -59.10(11)
C14 C18 C17 C16 -0.17(19)
C14 C15 C16 Fe 59.39(10)
C14 C15 C16 C17 0.42(18)
C6 C7 C8 C9 -0.4(3)
C17 Fe C18 C14 119.48(14)
C17 Fe C19 C23 165.29(13)
C17 Fe C19 C20 46.63(18)
C17 Fe C15 C14 -81.69(10)
C17 Fe C15 C16 37.34(10)
C17 Fe C14 P2 -159.44(12)
C17 Fe C14 C18 -37.43(9)
C17 Fe C14 C15 81.35(10)
C17 Fe C23 C19 -149.6(3)
C17 Fe C23 C22 -30.0(3)
C17 Fe C16 C15 -119.93(14)
C17 Fe C20 C19 -156.67(10)
C17 Fe C20 C21 83.69(12)
C17 Fe C21 C20 -112.44(11)
C17 Fe C21 C22 128.75(10)
C17 Fe C22 C23 171.21(10)
C17 Fe C22 C21 -69.51(12)
C17 C18 C14 Fe 59.40(11)
C17 C18 C14 P2 -178.81(12)
C17 C18 C14 C15 0.43(18)
C23 Fe C18 C14 -75.18(12)
C23 Fe C18 C17 165.34(10)
C23 Fe C19 C20 -118.66(14)
C23 Fe C15 C14 86.70(11)
C23 Fe C15 C16 -154.27(10)
C23 Fe C14 P2 5.40(12)
C23 Fe C14 C18 127.41(10)
C23 Fe C14 C15 -113.82(10)
C23 Fe C17 C18 -52.7(3)
C23 Fe C17 C16 -172.4(2)
C23 Fe C16 C15 55.97(18)
C23 Fe C16 C17 175.89(13)
C23 Fe C20 C19 38.06(10)
C23 Fe C20 C21 -81.59(11)
C23 Fe C21 C20 81.16(11)
C23 Fe C21 C22 -37.65(10)
C23 Fe C22 C21 119.28(14)
C23 C19 C20 Fe -59.63(11)
C23 C19 C20 C21 -0.52(19)
C7 C6 C5 O1 164.19(13)
C7 C6 C5 C4 -77.36(18)
C7 C6 C11 C10 -0.2(2)
C7 C8 C9 C10 0.4(3)
C5 C4 N3 P2 21.12(14)
C5 C4 N3 C12 -137.26(14)
C5 C6 C7 C8 179.40(14)
C5 C6 C11 C10 -179.25(15)
C13 C4 C5 O1 84.58(15)
C13 C4 C5 C6 -37.14(18)
C13 C4 N3 P2 -102.22(13)
C13 C4 N3 C12 99.40(16)
N3 P2 O1 C5 -25.49(10)
N3 P2 C14 Fe 72.80(11)
N3 P2 C14 C18 -18.72(16)
N3 P2 C14 C15 162.16(13)
N3 C4 C5 O1 -36.91(14)
N3 C4 C5 C6 -158.63(12)
C16 Fe C18 C14 82.06(10)
C16 Fe C18 C17 -37.43(10)
C16 Fe C19 C23 -160.48(10)
C16 Fe C19 C20 80.86(11)
C16 Fe C15 C14 -119.04(14)
C16 Fe C14 P2 156.80(12)
C16 Fe C14 C18 -81.19(10)
C16 Fe C14 C15 37.58(10)
C16 Fe C17 C18 119.77(14)
C16 Fe C23 C19 41.38(19)
C16 Fe C23 C22 160.99(14)
C16 Fe C20 C19 -114.77(11)
C16 Fe C20 C21 125.59(11)
C16 Fe C21 C20 -71.88(12)
C16 Fe C21 C22 169.31(10)
C16 Fe C22 C23 -150.4(2)
C16 Fe C22 C21 -31.1(3)
C16 C15 C14 Fe -59.77(11)
C16 C15 C14 P2 178.74(12)
C16 C15 C14 C18 -0.53(17)
C11 C6 C7 C8 0.3(2)
C11 C6 C5 O1 -16.8(2)
C11 C6 C5 C4 101.70(17)
C11 C10 C9 C8 -0.3(3)
C20 Fe C18 C14 163.70(13)
C20 Fe C18 C17 44.21(18)
C20 Fe C19 C23 118.66(14)
C20 Fe C15 C14 170.00(9)
C20 Fe C15 C16 -70.96(12)
C20 Fe C14 P2 87.4(3)
C20 Fe C14 C18 -150.6(2)
C20 Fe C14 C15 -31.8(3)
C20 Fe C17 C18 -158.32(10)
C20 Fe C17 C16 81.90(11)
C20 Fe C23 C19 -37.87(10)
C20 Fe C23 C22 81.74(11)
C20 Fe C16 C15 126.44(10)
C20 Fe C16 C17 -113.63(10)
C20 Fe C21 C22 -118.81(14)
C20 Fe C22 C23 -81.17(11)
C20 Fe C22 C21 38.11(10)
C20 C19 C23 Fe 59.61(11)
C20 C19 C23 C22 0.52(18)
C20 C21 C22 Fe -59.55(12)
C20 C21 C22 C23 -0.01(19)
C21 Fe C18 C14 -159.65(9)
C21 Fe C18 C17 80.87(12)
C21 Fe C19 C23 81.02(10)
C21 Fe C19 C20 -37.64(10)
C21 Fe C15 C14 -157.4(2)
C21 Fe C15 C16 -38.4(3)
C21 Fe C14 P2 -76.91(19)
C21 Fe C14 C18 45.10(19)
C21 Fe C14 C15 163.87(14)
C21 Fe C17 C18 -115.80(10)
C21 Fe C17 C16 124.42(11)
C21 Fe C23 C19 -82.06(10)
C21 Fe C23 C22 37.55(10)
C21 Fe C16 C15 166.46(10)
C21 Fe C16 C17 -73.61(12)
C21 Fe C20 C19 119.64(15)
C21 Fe C22 C23 -119.28(14)
C22 Fe C18 C14 -116.25(10)
C22 Fe C18 C17 124.27(11)
C22 Fe C19 C23 37.41(10)
C22 Fe C19 C20 -81.25(11)
C22 Fe C15 C14 53.4(2)
C22 Fe C15 C16 172.39(15)
C22 Fe C14 P2 -38.39(13)
C22 Fe C14 C18 83.62(11)
C22 Fe C14 C15 -157.61(10)
C22 Fe C17 C18 -76.62(12)
C22 Fe C17 C16 163.60(10)
C22 Fe C23 C19 -119.61(14)
C22 Fe C16 C15 -169.6(2)
C22 Fe C16 C17 -49.7(3)
C22 Fe C20 C19 81.91(11)
C22 Fe C20 C21 -37.74(10)
C22 Fe C21 C20 118.81(14)
C9 C10 C11 C6 0.2(2)
